data_2008565
loop_
_publ_author_name
'Lewis, Michael'
'Barnes, Charles L.'
'Hathaway, Bruce A.'
'Glaser, Rainer'

_publ_section_title
;
 4-Methoxybenzaldehyde pentafluorophenylmethylidenehydrazone
;
_journal_issue 6
_journal_name_full 'Acta Crystallographica Section C'
_journal_page_first 975
_journal_page_last 978
_journal_paper_doi 10.1107/S0108270199002541
_journal_volume 55
_journal_year 1999
_chemical_formula_moiety 'C15 H9 F5 N2 O '
_chemical_formula_sum 'C15 H9 F5 N2 O'
_chemical_formula_weight 328.24
_chemical_name_systematic
;
4-Methoxybenzaldehyde-(pentafluorophenylmethylidene)hydrazone
;
_space_group_IT_number 2
_symmetry_cell_setting triclinic
_symmetry_space_group_name_Hall '-P 1'
_symmetry_space_group_name_H-M 'P -1'
_cell_angle_alpha 98.765(2)
_cell_angle_beta 92.365(2)
_cell_angle_gamma 98.660(2)
_cell_formula_units_Z 2
_cell_length_a 6.8822(8)
_cell_length_b 8.9557(10)
_cell_length_c 11.0364(12)
_cell_measurement_reflns_used 1647
_cell_measurement_temperature 293
_cell_measurement_theta_max 25.00
_cell_measurement_theta_min 5.00
_cell_volume 663.18(13)
_computing_cell_refinement 'SAINT (Siemens, 1995)'
_computing_data_collection 'SMART (Siemens, 1995)'
_computing_data_reduction SAINT
_computing_molecular_graphics 'ORTEPII (Johnson, 1976)'
_computing_publication_material NRCVAX
_computing_structure_refinement 'NRCVAX (Gabe et al., 1989)'
_computing_structure_solution 'SHELXS86 (Sheldrick, 1985)'
_diffrn_measurement_device_type 'Siemens SMART CCD area--detector'
_diffrn_measurement_method '\w scan b/P/b'
_diffrn_radiation_type 'Molybdenum K\a'
_diffrn_radiation_wavelength 0.70930
_diffrn_reflns_av_R_equivalents 0.017
_diffrn_reflns_limit_h_max 8
_diffrn_reflns_limit_h_min -8
_diffrn_reflns_limit_k_max 11
_diffrn_reflns_limit_k_min -11
_diffrn_reflns_limit_l_max 14
_diffrn_reflns_limit_l_min 8
_diffrn_reflns_number 3918
_diffrn_reflns_theta_max 27.00
_diffrn_standards_decay_% <2
_exptl_absorpt_coefficient_mu 0.15
_exptl_absorpt_correction_T_max 0.9768
_exptl_absorpt_correction_T_min 0.9544
_exptl_absorpt_correction_type multi-scan
_exptl_absorpt_process_details '(SADABS; Blessing, 1995)'
_exptl_crystal_colour yellow
_exptl_crystal_density_diffrn 1.644
_exptl_crystal_density_method 'not measured'
_exptl_crystal_description prism
_exptl_crystal_F_000 332.23
_exptl_crystal_size_max 0.30
_exptl_crystal_size_mid 0.20
_exptl_crystal_size_min 0.15
_refine_diff_density_max 0.28
_refine_diff_density_min -0.34
_refine_ls_extinction_method none
_refine_ls_goodness_of_fit_ref 1.19
_refine_ls_hydrogen_treatment constr
_refine_ls_number_parameters 208
_refine_ls_number_reflns 1776
_refine_ls_R_factor_gt 0.058
_refine_ls_shift/su_max 0.001
_refine_ls_structure_factor_coef F
_refine_ls_weighting_details 'w = 1/(\s^2^(F)+0.0020F^2^)'
_refine_ls_weighting_scheme calc
_refine_ls_wR_factor_ref 0.075
_reflns_number_gt 1776
_reflns_number_total 2720
_reflns_threshold_expression I>2.s(I)
_cod_data_source_file fr1178.cif
_cod_data_source_block 1
_cod_depositor_comments
;
The following automatic conversions were performed:

'_atom_site_thermal_displace_type' tag value 'Uij' was replaced with
'Uani' value 23 times.

Automatic conversion script
Id: cif_fix_values 1646 2011-03-28 12:23:43Z adriana 

The following automatic conversions were performed:

'_geom_angle_publ_flag' value 'NO' changed to 'no' according to
/home/saulius/struct/CIF-dictionaries/cif_core.dic dictionary named
'cif_core.dic' version 2.4.1 from 2010-06-29 (5 times).

Automatic conversion script
Id: cif_fix_values 1715 2011-07-08 13:25:40Z adriana 

The following automatic conversions were performed:

'_refine_ls_weighting_scheme' value '1/(\s^2^(F)+0.0020F^2^)' was
changed to 'calc'. New tag '_refine_ls_weighting_details' was
created. The value of the new tag was set to 'w =
1/(\s^2^(F)+0.0020F^2^)'.

Automatic conversion script
Id: cif_fix_values 3143 2015-03-26 13:38:13Z robertas 
;
_cod_original_formula_sum 'C15 H9 F5 N2 O '
_cod_database_code 2008565

loop_
_symmetry_equiv_pos_as_xyz
x,y,z
-x,-y,-z

loop_
_atom_site_aniso_label
_atom_site_aniso_U_11
_atom_site_aniso_U_22
_atom_site_aniso_U_33
_atom_site_aniso_U_12
_atom_site_aniso_U_13
_atom_site_aniso_U_23
_atom_site_aniso_type_symbol
F1 .0355(11) .0247(10) .0477(12) .0117(8) -.0063(8) .0001(8) F
F2 .0444(12) .0272(11) .0525(13) .0008(8) -.0146(10) -.0056(9) F
F3 .0259(10) .0487(13) .0484(12) -.0005(9) -.0121(8) .0043(10) F
F4 .0313(10) .0434(12) .0446(12) .0190(9) -.0015(8) .0036(9) F
F5 .0394(11) .0246(11) .0490(12) .0098(8) -.0091(9) -.0052(9) F
O1 .0297(12) .0286(13) .0456(14) .0057(10) -.0155(10) -.0039(10) O
N1 .0219(14) .0343(16) .0325(15) .0025(11) -.0083(11) .0033(12) N
N2 .0268(14) .0286(15) .0347(15) .0044(11) -.0077(11) .0015(12) N
C1 .0274(17) .0251(17) .0304(16) .0039(13) -.0023(13) .0025(13) C
C2 .0220(15) .0244(16) .0251(16) .0017(12) -.0031(12) .0053(13) C
C3 .0290(17) .0235(17) .0307(17) .0065(13) .0022(13) .0068(14) C
C4 .0323(17) .0207(16) .0289(17) -.0036(13) -.0027(13) -.0005(13) C
C5 .0219(16) .0346(19) .0314(17) -.0004(13) -.0041(13) .0053(14) C
C6 .0255(16) .0310(18) .0289(17) .0080(13) .0025(13) .0070(14) C
C7 .0311(17) .0223(16) .0243(16) .0042(13) -.0004(12) .0008(13) C
C8 .0251(16) .0294(18) .0312(17) .0022(13) -.0040(13) .0043(14) C
C9 .0264(16) .0219(16) .0278(16) .0023(13) -.0001(12) .0025(13) C
C10 .0308(17) .0252(17) .0329(18) .0071(13) -.0042(14) .0014(14) C
C11 .0332(17) .0225(16) .0314(18) .0030(13) -.0031(13) -.0012(13) C
C12 .0246(16) .0247(17) .0308(17) .0012(13) -.0071(13) .0020(13) C
C13 .0296(17) .0231(17) .0334(18) .0052(13) -.0041(13) -.0001(13) C
C14 .0266(16) .0225(16) .0304(17) .0028(12) -.0008(12) .0015(13) C
C15 .0342(19) .0292(18) .047(2) -.0003(14) -.0137(16) -.0011(16) C

loop_
_atom_site_label
_atom_site_fract_x
_atom_site_fract_y
_atom_site_fract_z
_atom_site_U_iso_or_equiv
_atom_site_thermal_displace_type
_atom_site_type_symbol
F1 .7565(3) .7843(2) .86739(17) .0361(10) Uani F
F2 1.1079(3) .8697(2) .99225(18) .0437(11) Uani F
F3 1.3689(3) .6699(2) .99060(18) .0424(12) Uani F
F4 1.2665(3) .3785(2) .86971(17) .0389(11) Uani F
F5 .9194(3) .2905(2) .74437(17) .0387(11) Uani F
O1 -.3928(3) .1096(3) .2578(2) .0361(12) Uani O
N1 .5779(4) .3689(3) .6580(2) .0303(14) Uani N
N2 .3914(4) .3618(3) .5982(2) .0307(14) Uani N
C1 .6358(4) .5001(4) .7239(3) .0280(15) Uani C
C2 .8256(4) .5359(3) .7953(3) .0240(15) Uani C
C3 .8820(4) .6825(3) .8628(3) .0272(17) Uani C
C4 1.0616(4) .7280(3) .9277(3) .0287(16) Uani C
C5 1.1944(4) .6266(4) .9278(3) .0300(16) Uani C
C6 1.1422(4) .4802(4) .8642(3) .0279(16) Uani C
C7 .9625(4) .4371(3) .8003(3) .0263(15) Uani C
C8 .3406(4) .2341(4) .5242(3) .0290(17) Uani C
C9 .1522(4) .1992(3) .4534(3) .0257(15) Uani C
C10 .1010(5) .0627(4) .3725(3) .0299(16) Uani C
C11 -.0790(5) .0267(4) .3046(3) .0299(16) Uani C
C12 -.2132(4) .1301(3) .3187(3) .0275(15) Uani C
C13 -.1635(5) .2688(3) .4004(3) .0293(16) Uani C
C14 .0146(4) .3021(3) .4671(3) .0270(16) Uani C
C15 -.4585(5) -.0353(4) .1788(3) .0385(18) Uani C
H1 .542 .587 .727 .0376 Uiso H
H8 .440 .151 .515 .0386 Uiso H
H10 .204 -.018 .362 .0396 Uiso H
H11 -.115 -.080 .242 .0390 Uiso H
H13 -.266 .350 .411 .0387 Uiso H
H14 .050 .408 .531 .0365 Uiso H
H15C -.466 -.127 .233 .0467 Uiso H
H15B -.356 -.053 .109 .0467 Uiso H
H15A -.602 -.035 .136 .0467 Uiso H

loop_
_atom_type_symbol
_atom_type_scat_dispersion_real
_atom_type_scat_dispersion_imag
_atom_type_scat_source
C 0.002 0.002 '  International Tables Vol. IV Table 2.2B'
H 0.000 0.000 '  International Tables Vol. IV Table 2.2B'
N 0.004 0.003 '  International Tables Vol. IV Table 2.2B'
O 0.008 0.006 '  International Tables Vol. IV Table 2.2B'
F 0.014 0.010 '  International Tables Vol. IV Table 2.2B'

loop_
_geom_angle_atom_site_label_1
_geom_angle_atom_site_label_2
_geom_angle_atom_site_label_3
_geom_angle
_geom_angle_publ_flag
C12 O1 C15 117.8(2) no
N2 N1 C1 111.5(3) yes
N1 N2 C8 111.3(3) yes
N1 C1 C2 121.9(3) yes
N1 C1 H1 119.1(3) no
C2 C1 H1 119.0(3) no
C1 C2 C3 119.0(3) no
C1 C2 C7 125.7(3) no
C3 C2 C7 115.3(3) no
F1 C3 C2 119.6(3) no
F1 C3 C4 117.6(3) no
C2 C3 C4 122.8(3) no
F2 C4 C3 120.5(3) no
F2 C4 C5 119.7(3) no
C3 C4 C5 119.8(3) no
F3 C5 C4 120.2(3) no
F3 C5 C6 120.8(3) no
C4 C5 C6 119.0(3) no
F4 C6 C5 119.2(3) no
F4 C6 C7 120.4(3) no
C5 C6 C7 120.3(3) no
F5 C7 C2 120.4(3) no
F5 C7 C6 116.7(3) no
C2 C7 C6 122.8(3) no
N2 C8 C9 121.5(3) yes
N2 C8 H8 119.3(3) no
C9 C8 H8 119.2(3) no
C8 C9 C10 120.8(3) no
C8 C9 C14 120.8(3) no
C10 C9 C14 118.4(3) no
C9 C10 C11 121.7(3) no
C9 C10 H10 119.2(3) no
C11 C10 H10 119.1(3) no
C10 C11 C12 119.2(3) no
C10 C11 H11 120.4(3) no
C12 C11 H11 120.3(3) no
O1 C12 C11 125.2(3) no
O1 C12 C13 115.1(3) no
C11 C12 C13 119.7(3) no
C12 C13 C14 120.2(3) no
C12 C13 H13 120.0(3) no
C14 C13 H13 119.7(3) no
C9 C14 C13 120.7(3) no
C9 C14 H14 119.6(3) no
C13 C14 H14 119.6(3) no
O1 C15 H15C 109.4(3) no
O1 C15 H15B 109.5(3) no
O1 C15 H15A 109.5(3) no
H15C C15 H15B 109.5(3) no
H15C C15 H15A 109.5(3) no

loop_
_geom_bond_atom_site_label_1
_geom_bond_atom_site_label_2
_geom_bond_site_symmetry_1
_geom_bond_site_symmetry_2
_geom_bond_distance
_geom_bond_publ_flag
F1 C3 . . 1.344(3) yes
F2 C4 . . 1.343(3) yes
F3 C5 . . 1.335(3) yes
F4 C6 . . 1.346(3) yes
F5 C7 . . 1.346(3) yes
O1 C12 . . 1.356(3) yes
O1 C15 . . 1.447(4) yes
N1 N2 . . 1.407(3) yes
N1 C1 . . 1.282(4) yes
N2 C8 . . 1.291(4) yes
C1 C2 . . 1.463(4) yes
C1 H1 . . 1.080(3) no
C2 C3 . . 1.398(4) yes
C2 C7 . . 1.392(4) no
C3 C4 . . 1.376(4) no
C4 C5 . . 1.382(4) no
C5 C6 . . 1.377(4) no
C6 C7 . . 1.370(4) no
C8 C9 . . 1.453(4) no
C8 H8 . . 1.080(3) no
C9 C10 . . 1.388(4) no
C9 C14 . . 1.414(4) no
C10 C11 . . 1.389(4) no
C10 H10 . . 1.080(3) no
C11 C12 . . 1.400(4) no
C11 H11 . . 1.080(3) no
C12 C13 . . 1.406(4) no
C13 C14 . . 1.372(4) no
C13 H13 . . 1.080(3) no
C14 H14 . . 1.080(3) no
C15 H15C . . 1.080(4) no
C15 H15B . . 1.080(4) no

loop_
_geom_torsion_atom_site_label_1
_geom_torsion_atom_site_label_2
_geom_torsion_atom_site_label_3
_geom_torsion_atom_site_label_4
_geom_torsion
_geom_torsion_publ_flag
C15 O1 C12 C11 5.0(3) no
C1 N1 N2 C8 174.8(6) yes
N1 N2 C8 C9 179.0(5) yes
N1 C1 C2 C7 0.4(3) yes
C1 C2 C3 C4 -176.9(6) no
C7 C2 C3 C4 1.3(3) no
C1 C2 C7 C6 176.7(6) no
C3 C2 C7 C6 -1.4(3) no
F1 C3 C4 C5 178.8(6) no
C2 C3 C4 C5 -0.1(3) no
F2 C4 C5 C6 178.0(6) no
C3 C4 C5 C6 -1.2(3) no
F3 C5 C6 C7 179.9(6) no
C4 C5 C6 C7 1.1(3) no
F4 C6 C7 C2 177.6(6) no
C5 C6 C7 C2 0.2(3) no
N2 C8 C9 C14 -2.6(3) yes
C14 C9 C10 C11 0.8(3) no
C10 C9 C14 C13 -1.1(3) no
C10 C11 C12 O1 179.6(6) no
O1 C12 C13 C14 180.0(6) no
C12 C13 C14 C9 1.1(3) no
C15 O1 C12 C13 -175.8(5) no
N2 N1 C1 C2 -180.0(5) yes
N1 C1 C2 C3 178.4(6) yes
C1 C2 C3 F1 4.3(2) no
C7 C2 C3 F1 -177.5(6) no
C1 C2 C7 F5 -5.7(2) no
C3 C2 C7 F5 176.3(6) no
F1 C3 C4 F2 -0.3(2) no
C2 C3 C4 F2 -179.3(6) no
F2 C4 C5 F3 -0.8(2) no
C3 C4 C5 F3 -179.9(6) no
F3 C5 C6 F4 2.5(2) no
C4 C5 C6 F4 -176.3(6) no
F4 C6 C7 F5 -0.2(2) no
C5 C6 C7 F5 -177.6(6) no
N2 C8 C9 C10 178.8(6) yes
C8 C9 C10 C11 179.5(6) no
C8 C9 C14 C13 -179.8(6) no
C9 C10 C11 C12 -0.5(3) no
C10 C11 C12 C13 0.4(3) no
C11 C12 C13 C14 -0.7(3) no
